data_4346037
loop_
_publ_author_name
'Adams, Richard D.'
'Pearl, Jr, William C'
'Wong, Yuen Onn'
'Hall, Michael B.'
'Walensky, Justin R.'

_publ_section_title
;
 Host-guest behavior of a heavy-atom heterocycle
 Re4(CO)16(\m-SbPh2)2(\m-H)2 obtained from a palladium-assisted ring
 opening dimerization of Re2(CO)8(\m-SbPh2)(\m-H).
;
_journal_issue 7
_journal_name_full 'Inorganic chemistry'
_journal_page_first 3536
_journal_page_last 3544
_journal_paper_doi 10.1021/acs.inorgchem.5b00080
_journal_volume 54
_journal_year 2015
_chemical_formula_sum 'C36 H21 O12 Re3 Sb2'
_chemical_formula_weight 1447.63
_space_group_IT_number 2
_space_group_name_Hall '-P 1'
_space_group_name_H-M_alt 'P -1'
_symmetry_cell_setting triclinic
_symmetry_space_group_name_H-M 'P -1'
_atom_sites_solution_hydrogens geom
_atom_sites_solution_primary direct
_atom_sites_solution_secondary difmap
_audit_creation_method SHELXL-97
_cell_angle_alpha 100.1100(10)
_cell_angle_beta 107.7140(10)
_cell_angle_gamma 117.6320(10)
_cell_formula_units_Z 4
_cell_length_a 16.0769(7)
_cell_length_b 17.2298(7)
_cell_length_c 18.7642(8)
_cell_measurement_reflns_used 5334
_cell_measurement_temperature 294(2)
_cell_measurement_theta_max 22.75
_cell_measurement_theta_min 2.34
_cell_volume 4066.1(3)
_computing_cell_refinement 'SAINT+  V6.45 (Bruker, 2003)'
_computing_data_collection 'SMART V5.632 (Bruker, 2005)'
_computing_data_reduction 'SAINT+  V6.45'
_computing_molecular_graphics 'SHELXTL V6.1 (Sheldrick, 2000)'
_computing_publication_material 'SHELXTL V6.1'
_computing_structure_refinement 'SHELXL-97 (Sheldrick, 1997)'
_computing_structure_solution 'SHELXS-97 (Sheldrick, 1990)'
_diffrn_ambient_temperature 294(2)
_diffrn_measured_fraction_theta_full 0.998
_diffrn_measured_fraction_theta_max 0.998
_diffrn_measurement_device_type 'Bruker SMART APEX CCD diffractometer'
_diffrn_measurement_method 'omega scans'
_diffrn_radiation_monochromator graphite
_diffrn_radiation_source 'fine-focus sealed tube'
_diffrn_radiation_type MoK\a
_diffrn_radiation_wavelength 0.71073
_diffrn_reflns_av_R_equivalents 0.0441
_diffrn_reflns_av_sigmaI/netI 0.0674
_diffrn_reflns_limit_h_max 19
_diffrn_reflns_limit_h_min -19
_diffrn_reflns_limit_k_max 21
_diffrn_reflns_limit_k_min -21
_diffrn_reflns_limit_l_max 23
_diffrn_reflns_limit_l_min -23
_diffrn_reflns_number 36397
_diffrn_reflns_theta_full 26.02
_diffrn_reflns_theta_max 26.02
_diffrn_reflns_theta_min 1.23
_diffrn_standards_decay_% <1
_exptl_absorpt_coefficient_mu 10.266
_exptl_absorpt_correction_T_max 1.000
_exptl_absorpt_correction_T_min 0.657
_exptl_absorpt_correction_type multi-scan
_exptl_absorpt_process_details '(SADABS, Bruker, 1997)'
_exptl_crystal_colour Colorless
_exptl_crystal_density_diffrn 2.365
_exptl_crystal_density_method 'not measured'
_exptl_crystal_description Plate
_exptl_crystal_F_000 2640
_exptl_crystal_size_max 0.18
_exptl_crystal_size_mid 0.10
_exptl_crystal_size_min 0.02
_refine_diff_density_max 2.398
_refine_diff_density_min -2.041
_refine_diff_density_rms 0.161
_refine_ls_extinction_method none
_refine_ls_goodness_of_fit_ref 1.017
_refine_ls_hydrogen_treatment mixed
_refine_ls_matrix_type full
_refine_ls_number_parameters 957
_refine_ls_number_reflns 15995
_refine_ls_number_restraints 4
_refine_ls_restrained_S_all 1.017
_refine_ls_R_factor_all 0.0828
_refine_ls_R_factor_gt 0.0486
_refine_ls_shift/su_max 0.002
_refine_ls_shift/su_mean 0.000
_refine_ls_structure_factor_coef Fsqd
_refine_ls_weighting_details 'calc w=1/[\s^2^(Fo^2^)+(0.0301P)^2^+3.2386P] where P=(Fo^2^+2Fc^2^)/3'
_refine_ls_weighting_scheme calc
_refine_ls_wR_factor_gt 0.0806
_refine_ls_wR_factor_ref 0.0920
_reflns_number_gt 10944
_reflns_number_total 15995
_reflns_threshold_expression >2sigma(I)
_cod_data_source_file ic5b00080_si_002.cif
_cod_data_source_block 5
_cod_depositor_comments
;
The following automatic conversions were performed:

data item '_exptl_absorpt_correction_type' value 'Multi-scan' was
changed to 'multi-scan' in accordance with the
/home/saulius/struct/COD-crude-data/automatic-downloads/DataCite-retrospective/ACS/depositions/lib/dictionaries/cif_core.dic
dictionary named 'cif_core.dic' version 2.4.2 last updated on
2011-04-26.

data item '_symmetry_cell_setting' value 'Triclinic' was changed to
'triclinic' in accordance with the
/home/saulius/struct/COD-crude-data/automatic-downloads/DataCite-retrospective/ACS/depositions/lib/dictionaries/cif_core.dic
dictionary named 'cif_core.dic' version 2.4.2 last updated on
2011-04-26.

Automatic conversion script
Id: cif_fix_values 6909 2019-04-08 15:41:33Z antanas 
;
_cod_original_sg_symbol_H-M P-1
_cod_database_code 4346037

loop_
_symmetry_equiv_pos_as_xyz
'x, y, z'
'-x, -y, -z'

loop_
_atom_site_label
_atom_site_type_symbol
_atom_site_fract_x
_atom_site_fract_y
_atom_site_fract_z
_atom_site_U_iso_or_equiv
_atom_site_adp_type
_atom_site_occupancy
_atom_site_symmetry_multiplicity
_atom_site_calc_flag
_atom_site_refinement_flags
Re1 Re 0.06194(4) 0.21022(3) 0.75589(2) 0.05260(13) Uani 1 1 d .
Re2 Re 0.11770(4) 0.27735(3) 1.03295(3) 0.05662(13) Uani 1 1 d D
Re3 Re 0.31763(3) 0.28563(3) 1.01590(3) 0.05563(13) Uani 1 1 d D
Re4 Re 0.75664(3) 0.35830(3) 0.34091(3) 0.04821(12) Uani 1 1 d .
Re5 Re 0.47968(4) 0.29577(3) 0.41815(3) 0.05953(14) Uani 1 1 d D
Re6 Re 0.50248(3) 0.11349(3) 0.40189(3) 0.05360(13) Uani 1 1 d D
Sb1 Sb 0.05444(5) 0.30294(5) 0.88868(4) 0.04347(17) Uani 1 1 d .
Sb2 Sb 0.20611(5) 0.18161(5) 0.85170(4) 0.04658(18) Uani 1 1 d .
Sb3 Sb 0.68506(6) 0.41774(5) 0.44283(4) 0.05093(19) Uani 1 1 d .
Sb4 Sb 0.64706(5) 0.17722(5) 0.33989(4) 0.04398(17) Uani 1 1 d .
O11 O 0.2645(8) 0.3848(7) 0.7714(6) 0.097(3) Uani 1 1 d .
O12 O 0.0461(8) 0.0838(8) 0.6077(5) 0.115(4) Uani 1 1 d .
O13 O -0.1283(9) 0.0460(7) 0.7475(6) 0.119(4) Uani 1 1 d .
O14 O -0.0800(8) 0.2608(7) 0.6510(5) 0.106(3) Uani 1 1 d .
O21 O 0.2677(9) 0.4930(8) 1.1256(7) 0.139(5) Uani 1 1 d .
O22 O 0.2027(9) 0.2501(9) 1.1899(7) 0.133(5) Uani 1 1 d .
O23 O -0.0269(10) 0.0585(8) 0.9386(8) 0.133(4) Uani 1 1 d .
O24 O -0.0551(8) 0.2803(8) 1.0673(6) 0.114(4) Uani 1 1 d .
O31 O 0.3844(7) 0.4674(7) 0.9763(6) 0.102(3) Uani 1 1 d .
O32 O 0.5026(7) 0.2763(8) 1.0153(6) 0.116(4) Uani 1 1 d .
O33 O 0.2356(9) 0.1013(8) 1.0499(6) 0.112(4) Uani 1 1 d .
O34 O 0.4327(8) 0.4155(7) 1.1947(6) 0.109(4) Uani 1 1 d .
O41 O 0.9556(6) 0.3911(6) 0.4723(5) 0.085(3) Uani 1 1 d .
O42 O 0.8091(8) 0.2795(7) 0.2122(5) 0.092(3) Uani 1 1 d .
O43 O 0.5742(8) 0.3366(8) 0.1986(6) 0.109(4) Uani 1 1 d .
O44 O 0.8849(8) 0.5619(7) 0.3484(6) 0.100(3) Uani 1 1 d .
O51 O 0.5631(9) 0.3472(8) 0.6041(6) 0.124(4) Uani 1 1 d .
O52 O 0.2542(8) 0.1569(8) 0.3895(7) 0.127(4) Uani 1 1 d .
O53 O 0.3989(8) 0.2342(7) 0.2309(6) 0.104(3) Uani 1 1 d .
O54 O 0.4215(9) 0.4420(8) 0.4161(8) 0.135(5) Uani 1 1 d .
O61 O 0.6753(8) 0.2059(7) 0.5795(5) 0.098(3) Uani 1 1 d .
O62 O 0.5018(7) -0.0677(6) 0.3735(5) 0.089(3) Uani 1 1 d .
O63 O 0.3296(6) 0.0364(6) 0.2261(5) 0.081(3) Uani 1 1 d .
O64 O 0.3309(8) 0.0336(9) 0.4590(7) 0.133(4) Uani 1 1 d .
C11 C 0.1899(10) 0.3229(9) 0.7633(7) 0.067(3) Uani 1 1 d .
C12 C 0.0535(10) 0.1315(9) 0.6643(7) 0.079(4) Uani 1 1 d .
C13 C -0.0360(16) 0.1214(13) 0.7544(10) 0.119(4) Uani 1 1 d .
C14 C -0.0266(10) 0.2427(9) 0.6913(7) 0.076(4) Uani 1 1 d .
C21 C 0.2125(12) 0.4132(12) 1.0896(9) 0.100(5) Uani 1 1 d .
C22 C 0.1733(11) 0.2618(12) 1.1326(9) 0.096(5) Uani 1 1 d .
C23 C 0.0242(11) 0.1380(11) 0.9726(9) 0.084(4) Uani 1 1 d .
C24 C 0.0118(11) 0.2809(11) 1.0542(7) 0.084(4) Uani 1 1 d .
C31 C 0.3609(10) 0.3990(10) 0.9897(7) 0.067(3) Uani 1 1 d .
C32 C 0.4331(11) 0.2803(10) 1.0158(7) 0.082(4) Uani 1 1 d .
C33 C 0.2650(11) 0.1694(10) 1.0373(7) 0.077(4) Uani 1 1 d .
C34 C 0.3879(10) 0.3638(10) 1.1275(9) 0.081(4) Uani 1 1 d .
C41 C 0.8801(10) 0.3781(8) 0.4261(8) 0.062(3) Uani 1 1 d .
C42 C 0.7914(9) 0.3095(8) 0.2614(8) 0.063(3) Uani 1 1 d .
C43 C 0.6371(10) 0.3421(9) 0.2523(8) 0.072(4) Uani 1 1 d .
C44 C 0.8381(10) 0.4868(10) 0.3472(7) 0.070(4) Uani 1 1 d .
C51 C 0.5333(11) 0.3319(9) 0.5370(9) 0.084(4) Uani 1 1 d .
C52 C 0.3396(12) 0.2056(10) 0.3981(9) 0.092(4) Uani 1 1 d .
C53 C 0.4294(9) 0.2568(8) 0.2993(8) 0.067(3) Uani 1 1 d .
C54 C 0.4459(11) 0.3899(11) 0.4175(9) 0.098(5) Uani 1 1 d .
C61 C 0.6132(10) 0.1721(9) 0.5151(8) 0.074(4) Uani 1 1 d .
C62 C 0.5006(9) -0.0003(9) 0.3839(7) 0.066(3) Uani 1 1 d .
C63 C 0.3923(9) 0.0642(8) 0.2901(8) 0.061(3) Uani 1 1 d .
C64 C 0.3949(10) 0.0666(10) 0.4372(8) 0.083(4) Uani 1 1 d .
C71 C 0.1256(8) 0.4516(7) 0.9167(6) 0.048(3) Uani 1 1 d .
C72 C 0.1861(9) 0.5009(9) 0.8828(7) 0.072(4) Uani 1 1 d .
H72 H 0.1987 0.4698 0.8459 0.087 Uiso 1 1 calc R
C73 C 0.2292(11) 0.5978(10) 0.9034(9) 0.091(4) Uani 1 1 d .
H73 H 0.2692 0.6306 0.8793 0.109 Uiso 1 1 calc R
C74 C 0.2129(11) 0.6439(9) 0.9579(9) 0.090(4) Uani 1 1 d .
H74 H 0.2426 0.7086 0.9721 0.109 Uiso 1 1 calc R
C75 C 0.1535(11) 0.5962(9) 0.9920(7) 0.085(4) Uani 1 1 d .
H75 H 0.1430 0.6285 1.0298 0.102 Uiso 1 1 calc R
C76 C 0.1087(9) 0.5012(7) 0.9718(7) 0.071(4) Uani 1 1 d .
H76 H 0.0667 0.4693 0.9949 0.085 Uiso 1 1 calc R
C77 C -0.1028(8) 0.2668(7) 0.8502(6) 0.050(3) Uani 1 1 d .
C78 C -0.1325(9) 0.3180(9) 0.8127(7) 0.070(3) Uani 1 1 d .
H78 H -0.0848 0.3665 0.8029 0.084 Uiso 1 1 calc R
C79 C -0.2343(11) 0.2970(11) 0.7892(8) 0.090(4) Uani 1 1 d .
H79 H -0.2543 0.3318 0.7644 0.108 Uiso 1 1 calc R
C80 C -0.3042(10) 0.2249(11) 0.8030(8) 0.085(4) Uani 1 1 d .
H80 H -0.3719 0.2106 0.7877 0.102 Uiso 1 1 calc R
C81 C -0.2752(10) 0.1742(8) 0.8389(8) 0.075(4) Uani 1 1 d .
H81 H -0.3235 0.1249 0.8476 0.090 Uiso 1 1 calc R
C82 C -0.1747(9) 0.1948(8) 0.8629(7) 0.066(3) Uani 1 1 d .
H82 H -0.1557 0.1595 0.8877 0.079 Uiso 1 1 calc R
C83 C 0.3158(8) 0.2057(8) 0.8021(7) 0.055(3) Uani 1 1 d .
C84 C 0.4104(9) 0.2898(9) 0.8338(8) 0.075(4) Uani 1 1 d .
H84 H 0.4295 0.3371 0.8799 0.090 Uiso 1 1 calc R
C85 C 0.4774(11) 0.3062(11) 0.7993(10) 0.099(5) Uani 1 1 d .
H85 H 0.5410 0.3643 0.8214 0.119 Uiso 1 1 calc R
C86 C 0.4502(11) 0.2355(13) 0.7309(10) 0.088(5) Uani 1 1 d .
H86 H 0.4958 0.2458 0.7074 0.106 Uiso 1 1 calc R
C87 C 0.3576(12) 0.1523(11) 0.6990(8) 0.083(4) Uani 1 1 d .
H87 H 0.3395 0.1048 0.6535 0.100 Uiso 1 1 calc R
C88 C 0.2890(9) 0.1365(8) 0.7332(7) 0.061(3) Uani 1 1 d .
H88 H 0.2245 0.0791 0.7098 0.073 Uiso 1 1 calc R
C89 C 0.1501(10) 0.0380(8) 0.8340(7) 0.060(3) Uani 1 1 d .
C90 C 0.2207(10) 0.0147(8) 0.8638(7) 0.072(4) Uani 1 1 d .
H90 H 0.2914 0.0627 0.8911 0.086 Uiso 1 1 calc R
C91 C 0.1911(15) -0.0780(11) 0.8549(9) 0.097(5) Uani 1 1 d .
H91 H 0.2411 -0.0916 0.8748 0.117 Uiso 1 1 calc R
C92 C 0.0870(16) -0.1478(12) 0.8164(11) 0.100(5) Uani 1 1 d .
H92 H 0.0651 -0.2095 0.8123 0.120 Uiso 1 1 calc R
C93 C 0.0157(12) -0.1276(10) 0.7842(10) 0.106(5) Uani 1 1 d .
H93 H -0.0549 -0.1759 0.7562 0.127 Uiso 1 1 calc R
C94 C 0.0470(11) -0.0343(9) 0.7927(8) 0.084(4) Uani 1 1 d .
H94 H -0.0031 -0.0217 0.7699 0.101 Uiso 1 1 calc R
C95 C 0.7871(8) 0.4668(8) 0.5686(6) 0.055(3) Uani 1 1 d .
C96 C 0.8489(10) 0.4339(9) 0.5978(8) 0.073(4) Uani 1 1 d .
H96 H 0.8468 0.3882 0.5611 0.088 Uiso 1 1 calc R
C97 C 0.9130(11) 0.4652(10) 0.6779(8) 0.086(4) Uani 1 1 d .
H97 H 0.9526 0.4403 0.6945 0.103 Uiso 1 1 calc R
C98 C 0.9190(12) 0.5328(11) 0.7338(8) 0.097(5) Uani 1 1 d .
H98 H 0.9645 0.5563 0.7881 0.117 Uiso 1 1 calc R
C99 C 0.8565(12) 0.5651(10) 0.7078(8) 0.097(5) Uani 1 1 d .
H99 H 0.8565 0.6084 0.7451 0.116 Uiso 1 1 calc R
C100 C 0.7927(10) 0.5332(9) 0.6256(7) 0.079(4) Uani 1 1 d .
H100 H 0.7528 0.5578 0.6090 0.095 Uiso 1 1 calc R
C101 C 0.7077(9) 0.5475(8) 0.4363(7) 0.058(3) Uani 1 1 d .
C102 C 0.7963(11) 0.6325(11) 0.4839(10) 0.106(5) Uani 1 1 d .
H102 H 0.8516 0.6358 0.5224 0.127 Uiso 1 1 calc R
C103 C 0.8080(12) 0.7161(11) 0.4775(12) 0.137(8) Uani 1 1 d .
H103 H 0.8689 0.7742 0.5132 0.164 Uiso 1 1 calc R
C104 C 0.7303(15) 0.7121(11) 0.4193(10) 0.106(5) Uani 1 1 d .
H104 H 0.7383 0.7676 0.4143 0.128 Uiso 1 1 calc R
C105 C 0.6432(12) 0.6301(11) 0.3695(9) 0.087(4) Uani 1 1 d .
H105 H 0.5909 0.6275 0.3283 0.105 Uiso 1 1 calc R
C106 C 0.6301(10) 0.5480(9) 0.3789(7) 0.070(3) Uani 1 1 d .
H106 H 0.5667 0.4910 0.3453 0.083 Uiso 1 1 calc R
C107 C 0.7603(7) 0.1445(7) 0.3861(6) 0.044(2) Uani 1 1 d .
C108 C 0.7710(9) 0.1144(8) 0.4504(6) 0.063(3) Uani 1 1 d .
H108 H 0.7291 0.1109 0.4763 0.075 Uiso 1 1 calc R
C109 C 0.8417(9) 0.0895(9) 0.4772(7) 0.073(4) Uani 1 1 d .
H109 H 0.8461 0.0686 0.5198 0.088 Uiso 1 1 calc R
C110 C 0.9055(10) 0.0960(9) 0.4403(8) 0.074(4) Uani 1 1 d .
H110 H 0.9522 0.0780 0.4567 0.089 Uiso 1 1 calc R
C111 C 0.8993(9) 0.1293(8) 0.3795(8) 0.070(3) Uani 1 1 d .
H111 H 0.9447 0.1367 0.3563 0.084 Uiso 1 1 calc R
C112 C 0.8268(9) 0.1524(8) 0.3512(7) 0.066(3) Uani 1 1 d .
H112 H 0.8230 0.1734 0.3087 0.080 Uiso 1 1 calc R
C113 C 0.5670(8) 0.0748(7) 0.2178(6) 0.051(3) Uani 1 1 d .
C114 C 0.5651(9) -0.0080(8) 0.2011(7) 0.066(3) Uani 1 1 d .
H114 H 0.6023 -0.0183 0.2428 0.079 Uiso 1 1 calc R
C115 C 0.5100(11) -0.0745(9) 0.1247(9) 0.092(5) Uani 1 1 d .
H115 H 0.5120 -0.1282 0.1143 0.110 Uiso 1 1 calc R
C116 C 0.4526(12) -0.0617(12) 0.0643(8) 0.103(6) Uani 1 1 d .
H116 H 0.4128 -0.1084 0.0127 0.123 Uiso 1 1 calc R
C117 C 0.4516(12) 0.0183(12) 0.0775(8) 0.109(6) Uani 1 1 d .
H117 H 0.4132 0.0272 0.0353 0.131 Uiso 1 1 calc R
C118 C 0.5080(10) 0.0844(9) 0.1534(7) 0.079(4) Uani 1 1 d .
H118 H 0.5068 0.1387 0.1626 0.095 Uiso 1 1 calc R
H1 H 0.190(3) 0.258(7) 0.9876(16) 0.11(4) Uiso 1 1 d D
H2 H 0.535(2) 0.2290(13) 0.419(4) 0.04(2) Uiso 1 1 d D

loop_
_atom_site_aniso_label
_atom_site_aniso_U_11
_atom_site_aniso_U_22
_atom_site_aniso_U_33
_atom_site_aniso_U_23
_atom_site_aniso_U_13
_atom_site_aniso_U_12
Re1 0.0513(3) 0.0632(3) 0.0425(2) 0.0094(2) 0.0131(2) 0.0392(3)
Re2 0.0562(3) 0.0735(3) 0.0516(3) 0.0266(2) 0.0265(2) 0.0411(3)
Re3 0.0446(3) 0.0670(3) 0.0466(3) 0.0141(2) 0.0099(2) 0.0334(3)
Re4 0.0514(3) 0.0552(3) 0.0544(3) 0.0288(2) 0.0283(2) 0.0351(2)
Re5 0.0499(3) 0.0638(3) 0.0632(3) 0.0122(2) 0.0260(2) 0.0335(3)
Re6 0.0496(3) 0.0619(3) 0.0555(3) 0.0291(2) 0.0281(2) 0.0297(2)
Sb1 0.0387(4) 0.0437(4) 0.0440(4) 0.0115(3) 0.0164(3) 0.0228(3)
Sb2 0.0406(4) 0.0507(4) 0.0470(4) 0.0144(3) 0.0155(3) 0.0279(4)
Sb3 0.0517(4) 0.0525(5) 0.0531(4) 0.0185(3) 0.0227(4) 0.0327(4)
Sb4 0.0442(4) 0.0510(4) 0.0420(4) 0.0205(3) 0.0198(3) 0.0285(4)
O11 0.096(8) 0.081(7) 0.138(9) 0.048(6) 0.077(7) 0.047(6)
O12 0.152(9) 0.179(10) 0.041(5) 0.006(6) 0.015(6) 0.139(9)
O13 0.148(10) 0.107(9) 0.110(6) 0.009(7) 0.042(8) 0.096(8)
O14 0.121(8) 0.153(9) 0.076(7) 0.032(6) 0.025(6) 0.112(8)
O21 0.107(9) 0.097(9) 0.119(9) -0.007(7) -0.002(7) 0.038(8)
O22 0.122(9) 0.240(14) 0.118(9) 0.121(10) 0.069(8) 0.130(10)
O23 0.135(11) 0.076(8) 0.175(12) 0.051(8) 0.068(9) 0.049(8)
O24 0.123(9) 0.202(12) 0.102(8) 0.081(8) 0.074(7) 0.126(9)
O31 0.086(7) 0.082(7) 0.121(8) 0.046(6) 0.037(6) 0.037(6)
O32 0.076(7) 0.181(11) 0.093(7) 0.021(7) 0.018(6) 0.094(8)
O33 0.140(10) 0.104(9) 0.106(8) 0.053(7) 0.053(7) 0.073(8)
O34 0.112(8) 0.117(8) 0.061(6) 0.000(6) -0.006(6) 0.075(7)
O41 0.055(5) 0.082(6) 0.093(7) 0.025(5) 0.005(5) 0.038(5)
O42 0.136(9) 0.116(8) 0.099(7) 0.059(6) 0.089(7) 0.094(7)
O43 0.109(8) 0.173(10) 0.073(7) 0.060(7) 0.026(6) 0.103(8)
O44 0.106(8) 0.078(7) 0.154(9) 0.076(7) 0.074(7) 0.057(6)
O51 0.126(9) 0.154(10) 0.062(7) 0.030(7) 0.051(7) 0.053(8)
O52 0.071(7) 0.110(9) 0.172(11) 0.024(7) 0.077(8) 0.027(7)
O53 0.123(9) 0.101(7) 0.061(6) 0.029(6) 0.019(6) 0.057(7)
O54 0.125(10) 0.110(9) 0.192(12) 0.024(8) 0.075(9) 0.089(8)
O61 0.099(8) 0.122(8) 0.055(6) 0.028(6) 0.021(5) 0.059(7)
O62 0.085(7) 0.075(7) 0.104(7) 0.040(6) 0.031(5) 0.046(6)
O63 0.059(6) 0.071(6) 0.077(6) 0.018(5) 0.008(5) 0.026(5)
O64 0.105(8) 0.215(13) 0.173(11) 0.139(10) 0.109(8) 0.103(9)
C11 0.060(8) 0.059(9) 0.084(9) 0.018(7) 0.028(7) 0.037(7)
C12 0.097(10) 0.104(10) 0.054(8) 0.022(7) 0.013(7) 0.083(9)
C13 0.148(10) 0.107(9) 0.110(6) 0.009(7) 0.042(8) 0.096(8)
C14 0.087(10) 0.091(10) 0.051(8) 0.006(7) 0.019(7) 0.064(9)
C21 0.076(11) 0.108(13) 0.081(11) 0.014(9) 0.022(9) 0.041(10)
C22 0.080(10) 0.155(15) 0.079(10) 0.052(10) 0.035(8) 0.081(11)
C23 0.080(10) 0.082(11) 0.098(11) 0.038(9) 0.040(9) 0.048(10)
C24 0.099(11) 0.142(13) 0.059(8) 0.055(8) 0.047(8) 0.087(11)
C31 0.062(8) 0.080(10) 0.063(8) 0.020(7) 0.021(6) 0.048(8)
C32 0.086(10) 0.108(11) 0.056(8) 0.022(7) 0.022(7) 0.065(10)
C33 0.097(11) 0.093(11) 0.050(8) 0.015(7) 0.022(7) 0.070(10)
C34 0.061(9) 0.086(10) 0.101(11) 0.034(9) 0.033(8) 0.046(8)
C41 0.068(8) 0.053(7) 0.084(9) 0.038(7) 0.043(7) 0.036(7)
C42 0.068(8) 0.065(8) 0.081(9) 0.049(7) 0.040(7) 0.043(7)
C43 0.074(9) 0.096(10) 0.063(8) 0.032(7) 0.042(7) 0.050(8)
C44 0.080(9) 0.092(10) 0.090(9) 0.064(8) 0.057(8) 0.062(9)
C51 0.076(10) 0.075(10) 0.097(11) 0.026(8) 0.053(9) 0.032(8)
C52 0.093(11) 0.095(11) 0.119(12) 0.033(9) 0.074(10) 0.061(10)
C53 0.056(8) 0.067(8) 0.092(10) 0.038(8) 0.029(7) 0.044(7)
C54 0.074(10) 0.104(12) 0.128(13) 0.027(10) 0.046(9) 0.062(10)
C61 0.072(9) 0.087(10) 0.078(10) 0.036(8) 0.043(8) 0.047(8)
C62 0.060(8) 0.070(9) 0.066(8) 0.038(7) 0.033(6) 0.027(8)
C63 0.049(7) 0.051(7) 0.090(9) 0.034(7) 0.039(7) 0.026(6)
C64 0.072(9) 0.120(12) 0.084(10) 0.066(9) 0.048(8) 0.054(9)
C71 0.053(7) 0.045(6) 0.047(6) 0.016(5) 0.027(5) 0.025(6)
C72 0.085(9) 0.078(9) 0.088(9) 0.042(7) 0.062(8) 0.052(8)
C73 0.094(11) 0.074(10) 0.129(13) 0.065(9) 0.069(10) 0.044(9)
C74 0.079(10) 0.053(9) 0.116(12) 0.018(8) 0.045(9) 0.023(8)
C75 0.122(12) 0.053(8) 0.082(9) 0.014(7) 0.065(9) 0.041(9)
C76 0.081(9) 0.038(7) 0.089(9) 0.015(6) 0.055(8) 0.023(7)
C77 0.040(6) 0.049(7) 0.056(7) 0.011(5) 0.017(5) 0.028(6)
C78 0.065(8) 0.086(9) 0.076(9) 0.029(7) 0.033(7) 0.052(8)
C79 0.083(11) 0.132(14) 0.086(10) 0.046(10) 0.030(9) 0.083(11)
C80 0.043(8) 0.099(12) 0.076(10) -0.001(8) 0.005(7) 0.037(9)
C81 0.051(8) 0.055(8) 0.098(10) 0.010(7) 0.028(7) 0.024(7)
C82 0.052(8) 0.052(8) 0.085(9) 0.013(6) 0.028(7) 0.028(7)
C83 0.048(7) 0.054(7) 0.083(8) 0.034(6) 0.037(6) 0.034(6)
C84 0.055(8) 0.072(9) 0.089(10) 0.021(7) 0.029(7) 0.035(8)
C85 0.069(10) 0.099(12) 0.121(14) 0.048(10) 0.053(10) 0.030(9)
C86 0.069(10) 0.141(15) 0.118(13) 0.093(12) 0.061(10) 0.075(11)
C87 0.101(12) 0.117(13) 0.100(11) 0.061(9) 0.069(10) 0.086(11)
C88 0.056(7) 0.071(8) 0.065(8) 0.030(7) 0.029(6) 0.039(7)
C89 0.063(8) 0.052(7) 0.070(8) 0.020(6) 0.037(7) 0.031(7)
C90 0.083(9) 0.057(8) 0.067(8) 0.021(6) 0.020(7) 0.041(8)
C91 0.143(16) 0.088(12) 0.111(12) 0.061(10) 0.073(12) 0.080(12)
C92 0.149(16) 0.090(12) 0.151(15) 0.080(12) 0.116(14) 0.088(13)
C93 0.083(11) 0.067(10) 0.173(16) 0.056(10) 0.082(12) 0.025(9)
C94 0.084(11) 0.065(9) 0.122(12) 0.041(8) 0.065(9) 0.040(9)
C95 0.051(7) 0.069(8) 0.057(7) 0.020(6) 0.027(6) 0.042(6)
C96 0.090(10) 0.083(9) 0.080(9) 0.039(7) 0.053(8) 0.059(8)
C97 0.101(11) 0.126(13) 0.066(9) 0.053(9) 0.033(8) 0.084(10)
C98 0.109(12) 0.105(12) 0.059(9) 0.018(8) 0.021(9) 0.060(11)
C99 0.121(13) 0.108(12) 0.060(9) 0.006(8) 0.022(9) 0.082(11)
C100 0.089(10) 0.084(10) 0.069(9) 0.019(7) 0.027(8) 0.060(9)
C101 0.061(8) 0.059(8) 0.057(7) 0.021(6) 0.021(6) 0.039(7)
C102 0.067(10) 0.082(11) 0.150(15) 0.054(11) 0.025(10) 0.039(9)
C103 0.075(11) 0.079(12) 0.20(2) 0.069(13) 0.012(12) 0.029(10)
C104 0.138(16) 0.075(11) 0.129(15) 0.061(11) 0.063(13) 0.066(12)
C105 0.107(12) 0.097(11) 0.095(11) 0.066(10) 0.046(10) 0.071(11)
C106 0.074(9) 0.067(8) 0.052(7) 0.019(6) 0.014(6) 0.038(7)
C107 0.043(6) 0.052(6) 0.045(6) 0.027(5) 0.017(5) 0.031(5)
C108 0.058(7) 0.077(8) 0.055(7) 0.029(6) 0.019(6) 0.041(7)
C109 0.066(8) 0.103(10) 0.066(8) 0.045(7) 0.022(7) 0.056(8)
C110 0.065(8) 0.089(10) 0.078(9) 0.038(8) 0.025(7) 0.051(8)
C111 0.051(7) 0.082(9) 0.094(10) 0.039(8) 0.039(7) 0.043(7)
C112 0.059(8) 0.085(9) 0.070(8) 0.035(7) 0.033(7) 0.045(7)
C113 0.043(6) 0.048(7) 0.048(7) 0.010(5) 0.023(5) 0.016(6)
C114 0.067(8) 0.074(9) 0.071(8) 0.025(7) 0.035(7) 0.047(8)
C115 0.084(11) 0.068(10) 0.088(11) -0.006(8) 0.043(9) 0.027(9)
C116 0.088(12) 0.091(12) 0.048(9) -0.017(8) 0.024(8) 0.010(10)
C117 0.107(13) 0.102(13) 0.053(9) 0.016(9) 0.016(9) 0.027(11)
C118 0.090(10) 0.083(10) 0.053(8) 0.028(7) 0.024(7) 0.045(8)

loop_
_atom_type_symbol
_atom_type_description
_atom_type_scat_dispersion_real
_atom_type_scat_dispersion_imag
_atom_type_scat_source
C C 0.0033 0.0016 'International Tables Vol C Tables 4.2.6.8 and 6.1.1.4'
H H 0.0000 0.0000 'International Tables Vol C Tables 4.2.6.8 and 6.1.1.4'
O O 0.0106 0.0060 'International Tables Vol C Tables 4.2.6.8 and 6.1.1.4'
Sb Sb -0.5866 1.5461 'International Tables Vol C Tables 4.2.6.8 and 6.1.1.4'
Re Re -1.0185 7.2310 'International Tables Vol C Tables 4.2.6.8 and 6.1.1.4'

loop_
_geom_angle_atom_site_label_1
_geom_angle_atom_site_label_2
_geom_angle_atom_site_label_3
_geom_angle
C13 Re1 C12 90.8(7)
C13 Re1 C14 91.9(7)
C12 Re1 C14 94.0(5)
C13 Re1 C11 177.1(7)
C12 Re1 C11 90.5(6)
C14 Re1 C11 90.7(5)
C13 Re1 Sb2 93.9(6)
C12 Re1 Sb2 87.2(3)
C14 Re1 Sb2 174.1(4)
C11 Re1 Sb2 83.6(3)
C13 Re1 Sb1 81.9(5)
C12 Re1 Sb1 172.6(4)
C14 Re1 Sb1 87.2(3)
C11 Re1 Sb1 96.8(3)
Sb2 Re1 Sb1 92.32(2)
C24 Re2 C22 92.7(5)
C24 Re2 C21 90.5(7)
C22 Re2 C21 89.0(7)
C24 Re2 C23 91.8(6)
C22 Re2 C23 91.7(6)
C21 Re2 C23 177.6(6)
C24 Re2 Sb1 92.5(3)
C22 Re2 Sb1 174.7(4)
C21 Re2 Sb1 89.9(5)
C23 Re2 Sb1 89.3(4)
C24 Re2 Re3 174.0(4)
C22 Re2 Re3 83.0(4)
C21 Re2 Re3 85.3(5)
C23 Re2 Re3 92.5(4)
Sb1 Re2 Re3 91.83(2)
C24 Re2 H1 165.1(8)
C22 Re2 H1 99(2)
C21 Re2 H1 98(3)
C23 Re2 H1 79(3)
Sb1 Re2 H1 76(2)
Re3 Re2 H1 20.8(6)
C32 Re3 C34 94.6(5)
C32 Re3 C33 88.8(6)
C34 Re3 C33 93.0(5)
C32 Re3 C31 94.1(6)
C34 Re3 C31 89.2(5)
C33 Re3 C31 176.3(5)
C32 Re3 Sb2 90.0(4)
C34 Re3 Sb2 174.4(4)
C33 Re3 Sb2 90.3(4)
C31 Re3 Sb2 87.3(3)
C32 Re3 Re2 171.7(4)
C34 Re3 Re2 82.2(4)
C33 Re3 Re2 83.8(4)
C31 Re3 Re2 93.5(3)
Sb2 Re3 Re2 93.64(2)
C32 Re3 H1 161.4(16)
C34 Re3 H1 103.0(8)
C33 Re3 H1 84(4)
C31 Re3 H1 92(4)
Sb2 Re3 H1 72.8(6)
Re2 Re3 H1 20.8(6)
C42 Re4 C44 93.0(5)
C42 Re4 C41 88.8(5)
C44 Re4 C41 90.6(5)
C42 Re4 C43 89.1(5)
C44 Re4 C43 87.1(5)
C41 Re4 C43 176.8(5)
C42 Re4 Sb4 88.2(3)
C44 Re4 Sb4 177.1(4)
C41 Re4 Sb4 86.8(3)
C43 Re4 Sb4 95.6(4)
C42 Re4 Sb3 174.0(3)
C44 Re4 Sb3 89.3(3)
C41 Re4 Sb3 96.7(3)
C43 Re4 Sb3 85.5(3)
Sb4 Re4 Sb3 89.73(2)
C52 Re5 C54 89.3(6)
C52 Re5 C51 93.0(6)
C54 Re5 C51 93.6(6)
C52 Re5 C53 87.8(5)
C54 Re5 C53 88.8(6)
C51 Re5 C53 177.5(5)
C52 Re5 Sb3 176.2(4)
C54 Re5 Sb3 94.1(4)
C51 Re5 Sb3 88.4(4)
C53 Re5 Sb3 90.7(3)
C52 Re5 Re6 83.7(4)
C54 Re5 Re6 172.0(4)
C51 Re5 Re6 90.7(4)
C53 Re5 Re6 87.0(3)
Sb3 Re5 Re6 92.83(2)
C52 Re5 H2 102.6(8)
C54 Re5 H2 167.9(10)
C51 Re5 H2 88(2)
C53 Re5 H2 90(2)
Sb3 Re5 H2 73.9(7)
Re6 Re5 H2 19.1(7)
C62 Re6 C64 92.6(5)
C62 Re6 C63 92.5(5)
C64 Re6 C63 89.0(5)
C62 Re6 C61 91.9(5)
C64 Re6 C61 91.0(5)
C63 Re6 C61 175.6(5)
C62 Re6 Sb4 87.9(3)
C64 Re6 Sb4 175.9(4)
C63 Re6 Sb4 86.9(3)
C61 Re6 Sb4 93.1(3)
C62 Re6 Re5 173.9(4)
C64 Re6 Re5 84.6(4)
C63 Re6 Re5 82.1(3)
C61 Re6 Re5 93.5(4)
Sb4 Re6 Re5 94.51(2)
C62 Re6 H2 165.9(9)
C64 Re6 H2 100.6(15)
C63 Re6 H2 93(2)
C61 Re6 H2 83(2)
Sb4 Re6 H2 79.3(16)
Re5 Re6 H2 19.0(7)
C77 Sb1 C71 96.2(4)
C77 Sb1 Re2 109.0(3)
C71 Sb1 Re2 107.6(3)
C77 Sb1 Re1 106.8(3)
C71 Sb1 Re1 114.2(3)
Re2 Sb1 Re1 120.32(3)
C89 Sb2 C83 97.1(4)
C89 Sb2 Re3 107.8(3)
C83 Sb2 Re3 108.2(3)
C89 Sb2 Re1 114.8(3)
C83 Sb2 Re1 106.1(3)
Re3 Sb2 Re1 120.10(3)
C101 Sb3 C95 99.5(4)
C101 Sb3 Re4 106.4(3)
C95 Sb3 Re4 112.8(3)
C101 Sb3 Re5 109.7(3)
C95 Sb3 Re5 107.9(3)
Re4 Sb3 Re5 118.79(3)
C107 Sb4 C113 96.6(4)
C107 Sb4 Re6 110.1(3)
C113 Sb4 Re6 104.9(3)
C107 Sb4 Re4 106.3(3)
C113 Sb4 Re4 109.6(3)
Re6 Sb4 Re4 125.63(3)
O11 C11 Re1 175.6(12)
O12 C12 Re1 178.3(11)
O13 C13 Re1 173.8(15)
O14 C14 Re1 178.4(11)
O21 C21 Re2 177.3(16)
O22 C22 Re2 177.8(15)
O23 C23 Re2 178.3(14)
O24 C24 Re2 178.0(14)
O31 C31 Re3 176.7(12)
O32 C32 Re3 179.5(15)
O33 C33 Re3 178.9(13)
O34 C34 Re3 176.7(13)
O41 C41 Re4 175.1(11)
O42 C42 Re4 177.9(11)
O43 C43 Re4 174.0(11)
O44 C44 Re4 177.9(12)
O51 C51 Re5 175.8(13)
O52 C52 Re5 174.2(13)
O53 C53 Re5 178.8(11)
O54 C54 Re5 176.9(14)
O61 C61 Re6 179.1(12)
O62 C62 Re6 178.5(11)
O63 C63 Re6 179.6(13)
O64 C64 Re6 175.5(13)
C72 C71 C76 117.7(10)
C72 C71 Sb1 123.6(8)
C76 C71 Sb1 118.6(7)
C71 C72 C73 120.5(11)
C71 C72 H72 119.7
C73 C72 H72 119.7
C74 C73 C72 120.2(12)
C74 C73 H73 119.9
C72 C73 H73 119.9
C73 C74 C75 120.0(13)
C73 C74 H74 120.0
C75 C74 H74 120.0
C74 C75 C76 121.1(12)
C74 C75 H75 119.5
C76 C75 H75 119.5
C75 C76 C71 120.5(11)
C75 C76 H76 119.8
C71 C76 H76 119.8
C82 C77 C78 119.0(10)
C82 C77 Sb1 121.5(8)
C78 C77 Sb1 119.4(8)
C77 C78 C79 120.2(12)
C77 C78 H78 119.9
C79 C78 H78 119.9
C80 C79 C78 119.4(13)
C80 C79 H79 120.3
C78 C79 H79 120.3
C81 C80 C79 120.3(13)
C81 C80 H80 119.9
C79 C80 H80 119.9
C80 C81 C82 120.8(13)
C80 C81 H81 119.6
C82 C81 H81 119.6
C77 C82 C81 120.4(12)
C77 C82 H82 119.8
C81 C82 H82 119.8
C84 C83 C88 118.0(11)
C84 C83 Sb2 122.1(9)
C88 C83 Sb2 119.8(8)
C85 C84 C83 121.7(13)
C85 C84 H84 119.2
C83 C84 H84 119.2
C84 C85 C86 119.6(14)
C84 C85 H85 120.2
C86 C85 H85 120.2
C87 C86 C85 119.5(13)
C87 C86 H86 120.2
C85 C86 H86 120.2
C86 C87 C88 120.7(14)
C86 C87 H87 119.7
C88 C87 H87 119.7
C87 C88 C83 120.4(12)
C87 C88 H88 119.8
C83 C88 H88 119.8
C94 C89 C90 117.1(11)
C94 C89 Sb2 124.0(10)
C90 C89 Sb2 119.0(9)
C89 C90 C91 123.0(13)
C89 C90 H90 118.5
C91 C90 H90 118.5
C92 C91 C90 118.3(15)
C92 C91 H91 120.8
C90 C91 H91 120.8
C93 C92 C91 120.0(15)
C93 C92 H92 120.0
C91 C92 H92 120.0
C92 C93 C94 120.8(15)
C92 C93 H93 119.6
C94 C93 H93 119.6
C89 C94 C93 120.7(14)
C89 C94 H94 119.6
C93 C94 H94 119.6
C100 C95 C96 115.7(11)
C100 C95 Sb3 120.6(9)
C96 C95 Sb3 123.7(9)
C97 C96 C95 123.2(12)
C97 C96 H96 118.4
C95 C96 H96 118.4
C98 C97 C96 120.3(13)
C98 C97 H97 119.9
C96 C97 H97 119.9
C97 C98 C99 118.4(13)
C97 C98 H98 120.8
C99 C98 H98 120.8
C98 C99 C100 120.3(13)
C98 C99 H99 119.8
C100 C99 H99 119.8
C95 C100 C99 122.0(12)
C95 C100 H100 119.0
C99 C100 H100 119.0
C102 C101 C106 115.6(11)
C102 C101 Sb3 124.0(9)
C106 C101 Sb3 120.4(9)
C101 C102 C103 122.2(14)
C101 C102 H102 118.9
C103 C102 H102 118.9
C104 C103 C102 119.5(15)
C104 C103 H103 120.3
C102 C103 H103 120.3
C105 C104 C103 120.5(14)
C105 C104 H104 119.7
C103 C104 H104 119.7
C104 C105 C106 119.6(13)
C104 C105 H105 120.2
C106 C105 H105 120.2
C105 C106 C101 122.5(12)
C105 C106 H106 118.7
C101 C106 H106 118.7
C112 C107 C108 117.2(10)
C112 C107 Sb4 119.7(7)
C108 C107 Sb4 123.1(8)
C109 C108 C107 122.3(11)
C109 C108 H108 118.9
C107 C108 H108 118.9
C110 C109 C108 119.5(11)
C110 C109 H109 120.3
C108 C109 H109 120.3
C111 C110 C109 119.0(12)
C111 C110 H110 120.5
C109 C110 H110 120.5
C110 C111 C112 121.7(11)
C110 C111 H111 119.2
C112 C111 H111 119.2
C107 C112 C111 120.3(11)
C107 C112 H112 119.9
C111 C112 H112 119.9
C118 C113 C114 116.3(10)
C118 C113 Sb4 121.8(9)
C114 C113 Sb4 121.7(8)
C115 C114 C113 121.4(12)
C115 C114 H114 119.3
C113 C114 H114 119.3
C116 C115 C114 119.6(14)
C116 C115 H115 120.2
C114 C115 H115 120.2
C115 C116 C117 121.3(13)
C115 C116 H116 119.4
C117 C116 H116 119.4
C118 C117 C116 118.5(15)
C118 C117 H117 120.7
C116 C117 H117 120.7
C117 C118 C113 122.8(14)
C117 C118 H118 118.6
C113 C118 H118 118.6

loop_
_geom_bond_atom_site_label_1
_geom_bond_atom_site_label_2
_geom_bond_distance
Re1 C13 1.60(2)
Re1 C12 1.919(13)
Re1 C14 1.932(13)
Re1 C11 2.012(14)
Re1 Sb2 2.7718(8)
Re1 Sb1 2.7820(8)
Re2 C24 1.886(14)
Re2 C22 1.936(15)
Re2 C21 1.940(17)
Re2 C23 1.991(16)
Re2 Sb1 2.7780(8)
Re2 Re3 3.2665(7)
Re2 H1 1.747(10)
Re3 C32 1.901(15)
Re3 C34 1.906(15)
Re3 C33 1.951(16)
Re3 C31 1.956(14)
Re3 Sb2 2.7639(8)
Re3 H1 1.748(10)
Re4 C42 1.935(13)
Re4 C44 1.938(13)
Re4 C41 1.965(13)
Re4 C43 1.983(14)
Re4 Sb4 2.7745(8)
Re4 Sb3 2.7885(8)
Re5 C52 1.913(15)
Re5 C54 1.935(16)
Re5 C51 1.987(15)
Re5 C53 1.988(14)
Re5 Sb3 2.7972(9)
Re5 Re6 3.3000(7)
Re5 H2 1.745(10)
Re6 C62 1.915(14)
Re6 C64 1.917(13)
Re6 C63 1.993(13)
Re6 C61 1.994(14)
Re6 Sb4 2.7727(8)
Re6 H2 1.747(10)
Sb1 C77 2.139(10)
Sb1 C71 2.142(10)
Sb2 C89 2.123(11)
Sb2 C83 2.145(10)
Sb3 C101 2.125(11)
Sb3 C95 2.153(11)
Sb4 C107 2.133(9)
Sb4 C113 2.168(10)
O11 C11 1.115(13)
O12 C12 1.159(13)
O13 C13 1.39(2)
O14 C14 1.159(13)
O21 C21 1.144(16)
O22 C22 1.130(14)
O23 C23 1.136(14)
O24 C24 1.171(14)
O31 C31 1.160(13)
O32 C32 1.154(14)
O33 C33 1.143(14)
O34 C34 1.167(14)
O41 C41 1.146(13)
O42 C42 1.154(13)
O43 C43 1.142(13)
O44 C44 1.148(13)
O51 C51 1.133(14)
O52 C52 1.169(14)
O53 C53 1.143(13)
O54 C54 1.135(15)
O61 C61 1.130(13)
O62 C62 1.154(13)
O63 C63 1.141(12)
O64 C64 1.158(13)
C71 C72 1.368(14)
C71 C76 1.396(13)
C72 C73 1.398(16)
C72 H72 0.9300
C73 C74 1.348(17)
C73 H73 0.9300
C74 C75 1.350(16)
C74 H74 0.9300
C75 C76 1.365(14)
C75 H75 0.9300
C76 H76 0.9300
C77 C82 1.368(14)
C77 C78 1.379(14)
C78 C79 1.400(16)
C78 H78 0.9300
C79 C80 1.367(18)
C79 H79 0.9300
C80 C81 1.351(17)
C80 H80 0.9300
C81 C82 1.382(15)
C81 H81 0.9300
C82 H82 0.9300
C83 C84 1.368(15)
C83 C88 1.386(14)
C84 C85 1.366(17)
C84 H84 0.9300
C85 C86 1.392(19)
C85 H85 0.9300
C86 C87 1.344(17)
C86 H86 0.9300
C87 C88 1.385(15)
C87 H87 0.9300
C88 H88 0.9300
C89 C94 1.366(16)
C89 C90 1.369(15)
C90 C91 1.399(16)
C90 H90 0.9300
C91 C92 1.37(2)
C91 H91 0.9300
C92 C93 1.350(19)
C92 H92 0.9300
C93 C94 1.404(17)
C93 H93 0.9300
C94 H94 0.9300
C95 C100 1.369(14)
C95 C96 1.382(15)
C96 C97 1.368(15)
C96 H96 0.9300
C97 C98 1.367(17)
C97 H97 0.9300
C98 C99 1.368(18)
C98 H98 0.9300
C99 C100 1.398(16)
C99 H99 0.9300
C100 H100 0.9300
C101 C102 1.342(16)
C101 C106 1.383(14)
C102 C103 1.395(18)
C102 H102 0.9300
C103 C104 1.350(19)
C103 H103 0.9300
C104 C105 1.317(18)
C104 H104 0.9300
C105 C106 1.382(16)
C105 H105 0.9300
C106 H106 0.9300
C107 C112 1.383(14)
C107 C108 1.389(13)
C108 C109 1.380(14)
C108 H108 0.9300
C109 C110 1.378(16)
C109 H109 0.9300
C110 C111 1.362(15)
C110 H110 0.9300
C111 C112 1.388(14)
C111 H111 0.9300
C112 H112 0.9300
C113 C118 1.380(15)
C113 C114 1.389(14)
C114 C115 1.364(16)
C114 H114 0.9300
C115 C116 1.35(2)
C115 H115 0.9300
C116 C117 1.37(2)
C116 H116 0.9300
C117 C118 1.356(17)
C117 H117 0.9300
C118 H118 0.9300
